data_7208679
loop_
_publ_author_name
'Anio\/la, Michalina'
'Katrusiak, Andrzej'
'Kia, Reza'

_publ_section_title
;
 Negative linear compression and expanding NH&#x22EF;N bonds in an
 imidazoline compound
;
_journal_issue 20
_journal_name_full CrystEngComm
_journal_page_first 6424
_journal_paper_doi 10.1039/c2ce25507c
_journal_volume 14
_journal_year 2012
_chemical_formula_moiety 'C9 H9 Cl N2'
_chemical_formula_sum 'C9 H9 Cl N2'
_chemical_formula_weight 180.63
_chemical_melting_point 408
_chemical_name_common 2-(3-chlorophenyl)-imidazoline
_chemical_name_systematic 2-(3-chlorophenyl)-imidazoline
_space_group_IT_number 43
_symmetry_cell_setting orthorhombic
_symmetry_space_group_name_Hall 'F 2 -2d'
_symmetry_space_group_name_H-M 'F d d 2'
_atom_sites_solution_hydrogens geom
_atom_sites_solution_primary direct
_atom_sites_solution_secondary difmap
_audit_creation_method SHELXL-97
_cell_angle_alpha 90.00
_cell_angle_beta 90.00
_cell_angle_gamma 90.00
_cell_formula_units_Z 16
_cell_length_a 19.659(9)
_cell_length_b 38.94(4)
_cell_length_c 4.070(5)
_cell_measurement_pressure 1200000
_cell_measurement_reflns_used 373
_cell_measurement_temperature 293(2)
_cell_measurement_theta_max 24.68
_cell_measurement_theta_min 4.65
_cell_volume 3116(5)
_computing_cell_refinement 'CrysAlis (Oxford Diffraction, 2002)'
_computing_data_collection 'CrysAlis (Oxford Diffraction, 2002)'
_computing_data_reduction 'CrysAlis (Oxford Diffraction, 2002)'
_computing_molecular_graphics 'Mercury 2008'
_computing_publication_material 'SHELXL-97 (Sheldrick, 1997)'
_computing_structure_refinement 'SHELXL-97 (Sheldrick, 1997)'
_computing_structure_solution 'SHELXS-97 (Sheldrick, 1990)'
_diffrn_ambient_temperature 296(2)
_diffrn_detector_area_resol_mean 16.4
_diffrn_measured_fraction_theta_full 0.270
_diffrn_measured_fraction_theta_max 0.270
_diffrn_measurement_device_type 'Kuma KM4CCD \k geometry'
_diffrn_measurement_method
; HP omega scans - for more details see:
A. Budzianowski, A. Katrusiak in High-Pressure Crystallography
(Eds.: A. Katrusiak, P. F. McMillan),
Dordrecht: Kluwer Acad. Publ., 2004 pp.157-168;
;
_diffrn_radiation_monochromator graphite
_diffrn_radiation_source 'fine-focus sealed tube'
_diffrn_radiation_type MoK\a
_diffrn_radiation_wavelength 0.71073
_diffrn_reflns_av_R_equivalents 0.3073
_diffrn_reflns_av_sigmaI/netI 0.2401
_diffrn_reflns_limit_h_max 22
_diffrn_reflns_limit_h_min -22
_diffrn_reflns_limit_k_max 11
_diffrn_reflns_limit_k_min -11
_diffrn_reflns_limit_l_max 4
_diffrn_reflns_limit_l_min -4
_diffrn_reflns_number 2892
_diffrn_reflns_theta_full 24.68
_diffrn_reflns_theta_max 24.68
_diffrn_reflns_theta_min 4.65
_diffrn_standards_decay_% 0
_exptl_absorpt_coefficient_mu 0.424
_exptl_absorpt_correction_T_max 0.8528
_exptl_absorpt_correction_T_min 0.4911
_exptl_absorpt_correction_type integration
_exptl_absorpt_process_details
;
Katrusiak, A. (2003). REDSHABS - Program for correcting
reflections intensities for DAC absorption, gasket shadowing
and sample crystal absorption. Adam Mickiewicz University, Pozna\'n.
Katrusiak, A. (2004). Z. Kristallogr. 219, 461-467

Data were collected at room temperature and pressure of 1.20(5) GPa
(1200000 kPa) with the crystal obtained by the in-situ high-pressure
crystallization technique. Pressure was determined by monitoring
the shift of the ruby R1-fluorescence line.
;
_exptl_crystal_colour colourless
_exptl_crystal_density_diffrn 1.540
_exptl_crystal_density_meas 1.540
_exptl_crystal_density_method 'not measured'
_exptl_crystal_description plate
_exptl_crystal_F_000 1504
_exptl_crystal_size_max 0.42
_exptl_crystal_size_mid 0.37
_exptl_crystal_size_min 0.23
_refine_diff_density_max 0.427
_refine_diff_density_min -0.381
_refine_diff_density_rms 0.094
_refine_ls_abs_structure_details 'Flack H D (1983), Acta Cryst. A39, 876-881'
_refine_ls_abs_structure_Flack -0.8(7)
_refine_ls_extinction_method none
_refine_ls_goodness_of_fit_ref 1.224
_refine_ls_hydrogen_treatment constr
_refine_ls_matrix_type full
_refine_ls_number_parameters 33
_refine_ls_number_reflns 373
_refine_ls_number_restraints 1
_refine_ls_restrained_S_all 1.222
_refine_ls_R_factor_all 0.1802
_refine_ls_R_factor_gt 0.1266
_refine_ls_shift/su_max 0.000
_refine_ls_shift/su_mean 0.000
_refine_ls_structure_factor_coef Fsqd
_refine_ls_weighting_details 'calc w=1/[\s^2^(Fo^2^)+(0.1063P)^2^+0.0000P] where P=(Fo^2^+2Fc^2^)/3'
_refine_ls_weighting_scheme calc
_refine_ls_wR_factor_gt 0.2628
_refine_ls_wR_factor_ref 0.2861
_reflns_number_gt 250
_reflns_number_total 373
_reflns_threshold_expression >2sigma(I)
_cod_data_source_file c2ce25507c.txt
_cod_data_source_block 1.2GPa
_cod_original_cell_volume 3115(5)
_cod_database_code 7208679

loop_
_symmetry_equiv_pos_as_xyz
'x, y, z'
'-x, -y, z'
'x+1/4, -y+1/4, z+1/4'
'-x+1/4, y+1/4, z+1/4'
'x, y+1/2, z+1/2'
'-x, -y+1/2, z+1/2'
'x+1/4, -y+3/4, z+3/4'
'-x+1/4, y+3/4, z+3/4'
'x+1/2, y, z+1/2'
'-x+1/2, -y, z+1/2'
'x+3/4, -y+1/4, z+3/4'
'-x+3/4, y+1/4, z+3/4'
'x+1/2, y+1/2, z'
'-x+1/2, -y+1/2, z'
'x+3/4, -y+3/4, z+1/4'
'-x+3/4, y+3/4, z+1/4'

loop_
_atom_site_label
_atom_site_type_symbol
_atom_site_fract_x
_atom_site_fract_y
_atom_site_fract_z
_atom_site_U_iso_or_equiv
_atom_site_adp_type
_atom_site_occupancy
_atom_site_symmetry_multiplicity
_atom_site_calc_flag
_atom_site_refinement_flags
Cl1 Cl 0.1680(2) 0.2445(6) 0.043(2) 0.036(16) Uani 1 1 d .
N1 N -0.0006(8) 0.1048(15) 0.169(4) 0.010(4) Uiso 1 1 d .
H1 H -0.0402 0.1087 0.0871 0.012 Uiso 1 1 calc R
N3 N 0.1067(7) 0.1105(15) 0.331(3) 0.010(4) Uiso 1 1 d .
C7 C 0.1057(6) 0.1857(8) 0.081(2) 0.009(2) Uiso 1 1 d G
H7 H 0.1411 0.1792 0.2194 0.011 Uiso 1 1 calc R
C8 C 0.1046(6) 0.2186(8) -0.052(3) 0.009(2) Uiso 1 1 d G
C9 C 0.0518(7) 0.2283(8) -0.260(3) 0.009(2) Uiso 1 1 d G
H9 H 0.0510 0.2503 -0.3488 0.011 Uiso 1 1 calc R
C10 C 0.0002(6) 0.2052(8) -0.334(3) 0.009(2) Uiso 1 1 d G
H10 H -0.0352 0.2117 -0.4724 0.011 Uiso 1 1 calc R
C11 C 0.0013(6) 0.1724(8) -0.200(3) 0.009(2) Uiso 1 1 d G
H11 H -0.0332 0.1569 -0.2500 0.011 Uiso 1 1 calc R
C6 C 0.0541(7) 0.1626(8) 0.007(3) 0.009(2) Uiso 1 1 d G
C2 C 0.0525(10) 0.133(2) 0.166(4) 0.009(2) Uiso 1 1 d .
C5 C 0.0163(8) 0.068(2) 0.325(6) 0.009(2) Uiso 1 1 d .
H51 H 0.0174 0.0498 0.1578 0.011 Uiso 1 1 calc R
H52 H -0.0161 0.0613 0.4942 0.011 Uiso 1 1 calc R
C4 C 0.0959(9) 0.0751(19) 0.486(5) 0.009(2) Uiso 1 1 d .
H41 H 0.0955 0.0760 0.7240 0.011 Uiso 1 1 calc R
H42 H 0.1292 0.0585 0.4117 0.011 Uiso 1 1 calc R

loop_
_atom_site_aniso_label
_atom_site_aniso_U_11
_atom_site_aniso_U_22
_atom_site_aniso_U_33
_atom_site_aniso_U_23
_atom_site_aniso_U_13
_atom_site_aniso_U_12
Cl1 0.017(3) 0.04(5) 0.052(4) 0.031(10) -0.008(4) -0.003(7)

loop_
_atom_type_symbol
_atom_type_description
_atom_type_scat_dispersion_real
_atom_type_scat_dispersion_imag
_atom_type_scat_source
C C 0.0033 0.0016 'International Tables Vol C Tables 4.2.6.8 and 6.1.1.4'
H H 0.0000 0.0000 'International Tables Vol C Tables 4.2.6.8 and 6.1.1.4'
N N 0.0061 0.0033 'International Tables Vol C Tables 4.2.6.8 and 6.1.1.4'
Cl Cl 0.1484 0.1585 'International Tables Vol C Tables 4.2.6.8 and 6.1.1.4'

loop_
_geom_angle_atom_site_label_1
_geom_angle_atom_site_label_2
_geom_angle_atom_site_label_3
_geom_angle
C5 N1 C2 120(2)
C2 N3 C4 126(3)
C8 C7 C6 120.0
C9 C8 C7 120.0
C9 C8 Cl1 122.8(13)
C7 C8 Cl1 117.2(13)
C10 C9 C8 120.0
C9 C10 C11 120.0
C10 C11 C6 120.0
C11 C6 C7 120.0
C11 C6 C2 121.0(16)
C7 C6 C2 118.6(17)
N3 C2 C6 134(3)
N3 C2 N1 94(4)
C6 C2 N1 131(2)
N1 C5 C4 100(4)
N3 C4 C5 97(3)

loop_
_geom_bond_atom_site_label_1
_geom_bond_atom_site_label_2
_geom_bond_distance
Cl1 C8 1.65(2)
N1 C5 1.62(9)
N1 C2 1.51(7)
N3 C2 1.53(5)
N3 C4 1.53(8)
C7 C8 1.3900
C7 C6 1.3900
C8 C9 1.3900
C9 C10 1.3900
C10 C11 1.3900
C11 C6 1.3900
C6 C2 1.34(7)
C5 C4 1.72(3)
